data_2244179
loop_
_publ_author_name
'Archana, Sreeramapura D.'
'Kiran Kumar, Haruvegowda'
'Shankara Prasad, Holehundi J.'
'Yathirajan, Hemmige S.'
'Parkin, Sean'

_publ_section_title
;
 Synthesis and crystal structures of 1-benzoyl-4-(4-nitrophenyl)piperazine
 and 1-(4-bromobenzoyl)-4-phenylpiperazine at 90K
;
_journal_coeditor_code TX2058
_journal_issue 10
_journal_name_full 'Acta Crystallographica Section E'
_journal_page_first
;
;
_journal_paper_doi 10.1107/S2056989022009008
_journal_volume 78
_journal_year 2022
_chemical_absolute_configuration ad
_chemical_formula_iupac 'C17 H17 Br N2 O'
_chemical_formula_moiety 'C17 H17 Br N2 O'
_chemical_formula_sum 'C17 H17 Br N2 O'
_chemical_formula_weight 345.23
_chemical_name_systematic
;
1-(4-Bromobenzoyl)-4-phenylpiperazine
;
_space_group_crystal_system monoclinic
_space_group_IT_number 4
_space_group_name_Hall 'P 2yb'
_space_group_name_H-M_alt 'P 1 21 1'
_atom_sites_solution_hydrogens difmap
_atom_sites_solution_primary direct
_atom_sites_solution_secondary difmap
_audit_creation_method 'SHELXL-2019/2 and CIFFIX'
_cell_angle_alpha 90
_cell_angle_beta 98.6250(10)
_cell_angle_gamma 90
_cell_formula_units_Z 2
_cell_length_a 7.5162(3)
_cell_length_b 6.1125(2)
_cell_length_c 15.7249(5)
_cell_measurement_reflns_used 9856
_cell_measurement_temperature 90.0(2)
_cell_measurement_theta_max 27.47
_cell_measurement_theta_min 2.62
_cell_volume 714.28(4)
_computing_cell_refinement
;
<i>APEX3</i> (Bruker, 2016)
;
_computing_data_collection
;
<i>APEX3</i> (Bruker, 2016)
;
_computing_data_reduction
;
<i>APEX3</i> (Bruker, 2016)
;
_computing_molecular_graphics
;
<i>XP</i> in <i>SHELXTL</i> (Sheldrick, 2008)
;
_computing_publication_material
;
<i>SHELXTL</i> (Sheldrick, 2008) and <i>publCIF</i> (Westrip,
2010)
;
_computing_structure_refinement
;
<i>SHELXL2019/2</i> (Sheldrick, 2015b)
;
_computing_structure_solution
;
<i>SHELXT</i> (Sheldrick, 2015a)
;
_diffrn_ambient_temperature 90.0(2)
_diffrn_detector_area_resol_mean 7.41
_diffrn_measured_fraction_theta_full 0.998
_diffrn_measured_fraction_theta_max 0.998
_diffrn_measurement_device_type 'Bruker D8 Venture dual source'
_diffrn_measurement_method '\f and \w scans'
_diffrn_radiation_type MoK\a
_diffrn_radiation_wavelength 0.71073
_diffrn_reflns_av_R_equivalents 0.0650
_diffrn_reflns_av_unetI/netI 0.0367
_diffrn_reflns_limit_h_max 9
_diffrn_reflns_limit_h_min -9
_diffrn_reflns_limit_k_max 7
_diffrn_reflns_limit_k_min -7
_diffrn_reflns_limit_l_max 20
_diffrn_reflns_limit_l_min -20
_diffrn_reflns_number 6918
_diffrn_reflns_theta_full 25.242
_diffrn_reflns_theta_max 27.504
_diffrn_reflns_theta_min 2.620
_diffrn_source microsource
_exptl_absorpt_coefficient_mu 2.878
_exptl_absorpt_correction_T_max 0.806
_exptl_absorpt_correction_T_min 0.568
_exptl_absorpt_correction_type multi-scan
_exptl_absorpt_process_details
;
(<i>TWINABS</i>; Sheldrick, 2012)
;
_exptl_crystal_colour colourless
_exptl_crystal_density_diffrn 1.605
_exptl_crystal_description 'slab cut from lath'
_exptl_crystal_F_000 352
_exptl_crystal_size_max 0.350
_exptl_crystal_size_mid 0.200
_exptl_crystal_size_min 0.060
_refine_diff_density_max 0.293
_refine_diff_density_min -0.222
_refine_ls_abs_structure_details
;
Flack <i>x</i> determined using 1306 quotients
[(<i>I</i>^+^)-(<i>I</i>^-^)]/[(<i>I</i>^+^)+(<i>I</i>^-^)]
(Parsons <i>et al.</i>,  2013)
;
_refine_ls_abs_structure_Flack 0.012(4)
_refine_ls_extinction_method none
_refine_ls_goodness_of_fit_ref 1.044
_refine_ls_hydrogen_treatment constr
_refine_ls_matrix_type full
_refine_ls_number_parameters 191
_refine_ls_number_reflns 6918
_refine_ls_number_restraints 1
_refine_ls_restrained_S_all 1.044
_refine_ls_R_factor_all 0.0266
_refine_ls_R_factor_gt 0.0225
_refine_ls_shift/su_max 0.001
_refine_ls_shift/su_mean 0.000
_refine_ls_structure_factor_coef Fsqd
_refine_ls_weighting_details 'w=1/[\s^2^(Fo^2^)+(0.0158P)^2^+0.0999P] where P=(Fo^2^+2Fc^2^)/3'
_refine_ls_weighting_scheme calc
_refine_ls_wR_factor_gt 0.0479
_refine_ls_wR_factor_ref 0.0491
_reflns_number_gt 6410
_reflns_number_total 6918
_reflns_threshold_expression 'I > 2\s(I)'
_cod_data_source_file tx2058sup1.cif
_cod_data_source_block II
_cod_original_sg_symbol_H-M 'P 21'
_cod_database_code 2244179
_shelx_space_group_comment
;
The symmetry employed for this shelxl refinement is uniquely defined
by the following loop, which should always be used as a source of
symmetry information in preference to the above space-group names.
They are only intended as comments.
;
_shelx_estimated_absorpt_t_min 0.432
_shelx_estimated_absorpt_t_max 0.846

loop_
_space_group_symop_operation_xyz
'x, y, z'
'-x, y+1/2, -z'

loop_
_atom_site_type_symbol
_atom_site_label
_atom_site_fract_x
_atom_site_fract_y
_atom_site_fract_z
_atom_site_U_iso_or_equiv
_atom_site_adp_type
_atom_site_calc_flag
_atom_site_occupancy
_atom_site_disorder_assembly
_atom_site_disorder_group
Br Br1 0.09055(3) 0.11286(6) 0.95039(2) 0.01878(8) Uani d 1 . .
O O1 0.6730(3) 0.8844(4) 0.83992(15) 0.0238(5) Uani d 1 . .
N N1 0.7763(3) 0.6022(7) 0.76896(13) 0.0138(4) Uani d 1 . .
N N2 0.8022(3) 0.5773(4) 0.58908(14) 0.0128(6) Uani d 1 . .
C C1 0.7544(4) 0.3913(5) 0.72408(19) 0.0170(6) Uani d 1 . .
H H1A 0.666366 0.300535 0.749181 0.020 Uiso calc 1 . .
H H1B 0.870892 0.312654 0.731847 0.020 Uiso calc 1 . .
C C2 0.6896(4) 0.4248(5) 0.62881(19) 0.0170(6) Uani d 1 . .
H H2A 0.688355 0.281887 0.599077 0.020 Uiso calc 1 . .
H H2B 0.564666 0.480861 0.621072 0.020 Uiso calc 1 . .
C C3 0.8331(4) 0.7843(5) 0.63607(18) 0.0151(6) Uani d 1 . .
H H3A 0.719803 0.869390 0.629414 0.018 Uiso calc 1 . .
H H3B 0.923829 0.871335 0.611219 0.018 Uiso calc 1 . .
C C4 0.8985(4) 0.7459(5) 0.73118(19) 0.0153(6) Uani d 1 . .
H H4A 1.019905 0.679267 0.738344 0.018 Uiso calc 1 . .
H H4B 0.907757 0.887866 0.761819 0.018 Uiso calc 1 . .
C C5 0.7688(3) 0.5918(7) 0.49830(16) 0.0139(6) Uani d 1 . .
C C6 0.8200(4) 0.7753(5) 0.4548(2) 0.0187(6) Uani d 1 . .
H H6 0.874536 0.895931 0.486795 0.022 Uiso calc 1 . .
C C7 0.7922(5) 0.7840(5) 0.3655(2) 0.0211(7) Uani d 1 . .
H H7 0.828030 0.910876 0.337573 0.025 Uiso calc 1 . .
C C8 0.7134(3) 0.6116(10) 0.31631(16) 0.0204(5) Uani d 1 . .
H H8 0.694672 0.618576 0.255269 0.024 Uiso calc 1 . .
C C9 0.6633(5) 0.4301(6) 0.3587(2) 0.0234(7) Uani d 1 . .
H H9 0.610006 0.309579 0.326239 0.028 Uiso calc 1 . .
C C10 0.6889(5) 0.4190(5) 0.4478(2) 0.0218(7) Uani d 1 . .
H H10 0.651625 0.291940 0.475097 0.026 Uiso calc 1 . .
C C11 0.6668(4) 0.6894(5) 0.82122(18) 0.0146(6) Uani d 1 . .
C C12 0.5338(4) 0.5444(4) 0.85605(17) 0.0135(6) Uani d 1 . .
C C13 0.5770(4) 0.3395(5) 0.89205(18) 0.0128(6) Uani d 1 . .
H H13 0.696220 0.285267 0.894978 0.015 Uiso calc 1 . .
C C14 0.4476(4) 0.2132(5) 0.92378(17) 0.0134(6) Uani d 1 . .
H H14 0.477362 0.073859 0.948719 0.016 Uiso calc 1 . .
C C15 0.2748(4) 0.2952(5) 0.91818(18) 0.0138(6) Uani d 1 . .
C C16 0.2290(4) 0.5014(5) 0.88668(18) 0.0148(6) Uani d 1 . .
H H16 0.110701 0.556801 0.885896 0.018 Uiso calc 1 . .
C C17 0.3610(3) 0.6267(8) 0.85598(15) 0.0153(5) Uani d 1 . .
H H17 0.332668 0.769940 0.834754 0.018 Uiso calc 1 . .

loop_
_atom_site_aniso_label
_atom_site_aniso_U_11
_atom_site_aniso_U_22
_atom_site_aniso_U_33
_atom_site_aniso_U_12
_atom_site_aniso_U_13
_atom_site_aniso_U_23
Br1 0.01541(13) 0.01942(13) 0.02254(13) -0.0012(2) 0.00626(9) 0.00283(19)
O1 0.0269(12) 0.0140(11) 0.0336(13) -0.0023(9) 0.0145(11) -0.0065(9)
N1 0.0159(10) 0.0124(10) 0.0136(9) -0.0026(16) 0.0042(8) -0.0007(16)
N2 0.0162(11) 0.0102(17) 0.0123(10) -0.0017(9) 0.0032(8) -0.0013(10)
C1 0.0258(17) 0.0119(14) 0.0149(15) -0.0002(12) 0.0081(13) -0.0008(12)
C2 0.0255(17) 0.0119(14) 0.0140(15) -0.0060(12) 0.0050(12) -0.0023(11)
C3 0.0161(16) 0.0129(14) 0.0159(15) -0.0020(11) 0.0016(12) 0.0001(12)
C4 0.0141(15) 0.0179(15) 0.0146(14) -0.0037(11) 0.0044(12) 0.0001(11)
C5 0.0101(11) 0.0178(17) 0.0136(11) 0.0018(15) 0.0010(9) 0.0042(15)
C6 0.0194(17) 0.0190(16) 0.0179(16) -0.0020(13) 0.0030(13) 0.0020(12)
C7 0.0218(18) 0.0223(17) 0.0202(16) -0.0008(13) 0.0066(13) 0.0074(13)
C8 0.0167(12) 0.0307(14) 0.0134(11) 0.004(2) 0.0013(9) 0.002(2)
C9 0.0257(19) 0.0272(18) 0.0167(16) -0.0065(14) 0.0010(13) -0.0038(13)
C10 0.0264(19) 0.0216(17) 0.0166(16) -0.0074(13) 0.0009(13) 0.0012(13)
C11 0.0146(14) 0.0155(13) 0.0130(13) 0.0020(10) 0.0001(11) 0.0007(10)
C12 0.0154(14) 0.0151(15) 0.0097(13) -0.0001(10) 0.0007(11) -0.0019(9)
C13 0.0127(14) 0.0143(14) 0.0115(13) 0.0026(11) 0.0017(11) -0.0019(11)
C14 0.0173(15) 0.0132(14) 0.0095(13) 0.0011(11) 0.0010(11) -0.0014(11)
C15 0.0135(14) 0.0174(15) 0.0110(14) -0.0032(11) 0.0035(11) -0.0015(11)
C16 0.0122(14) 0.0186(15) 0.0138(14) 0.0029(11) 0.0029(11) 0.0007(12)
C17 0.0194(12) 0.0145(14) 0.0117(11) 0.0030(19) 0.0012(9) 0.0014(16)

loop_
_atom_type_symbol
_atom_type_description
_atom_type_scat_dispersion_real
_atom_type_scat_dispersion_imag
_atom_type_scat_source
C C 0.0033 0.0016 'International Tables Vol C Tables 4.2.6.8 and 6.1.1.4'
H H 0.0000 0.0000 'International Tables Vol C Tables 4.2.6.8 and 6.1.1.4'
Br Br -0.2901 2.4595 'International Tables Vol C Tables 4.2.6.8 and 6.1.1.4'
N N 0.0061 0.0033 'International Tables Vol C Tables 4.2.6.8 and 6.1.1.4'
O O 0.0106 0.0060 'International Tables Vol C Tables 4.2.6.8 and 6.1.1.4'

loop_
_geom_angle_atom_site_label_1
_geom_angle_atom_site_label_2
_geom_angle_atom_site_label_3
_geom_angle_site_symmetry_1
_geom_angle_site_symmetry_3
_geom_angle
_geom_angle_publ_flag
C11 N1 C4 . . 119.1(3) ?
C11 N1 C1 . . 127.0(3) ?
C4 N1 C1 . . 111.4(2) ?
C5 N2 C2 . . 116.4(2) ?
C5 N2 C3 . . 116.4(3) ?
C2 N2 C3 . . 113.2(2) ?
N1 C1 C2 . . 110.6(2) ?
N1 C1 H1A . . 109.5 ?
C2 C1 H1A . . 109.5 ?
N1 C1 H1B . . 109.5 ?
C2 C1 H1B . . 109.5 ?
H1A C1 H1B . . 108.1 ?
N2 C2 C1 . . 112.8(2) ?
N2 C2 H2A . . 109.0 ?
C1 C2 H2A . . 109.0 ?
N2 C2 H2B . . 109.0 ?
C1 C2 H2B . . 109.0 ?
H2A C2 H2B . . 107.8 ?
N2 C3 C4 . . 111.4(2) ?
N2 C3 H3A . . 109.3 ?
C4 C3 H3A . . 109.3 ?
N2 C3 H3B . . 109.3 ?
C4 C3 H3B . . 109.3 ?
H3A C3 H3B . . 108.0 ?
N1 C4 C3 . . 111.3(2) ?
N1 C4 H4A . . 109.4 ?
C3 C4 H4A . . 109.4 ?
N1 C4 H4B . . 109.4 ?
C3 C4 H4B . . 109.4 ?
H4A C4 H4B . . 108.0 ?
C6 C5 C10 . . 117.0(2) ?
C6 C5 N2 . . 121.6(3) ?
C10 C5 N2 . . 121.4(3) ?
C7 C6 C5 . . 121.0(3) ?
C7 C6 H6 . . 119.5 ?
C5 C6 H6 . . 119.5 ?
C8 C7 C6 . . 121.5(3) ?
C8 C7 H7 . . 119.3 ?
C6 C7 H7 . . 119.3 ?
C9 C8 C7 . . 117.9(2) ?
C9 C8 H8 . . 121.1 ?
C7 C8 H8 . . 121.1 ?
C8 C9 C10 . . 121.5(3) ?
C8 C9 H9 . . 119.3 ?
C10 C9 H9 . . 119.3 ?
C9 C10 C5 . . 121.2(3) ?
C9 C10 H10 . . 119.4 ?
C5 C10 H10 . . 119.4 ?
O1 C11 N1 . . 121.5(3) ?
O1 C11 C12 . . 119.4(3) ?
N1 C11 C12 . . 119.1(3) ?
C17 C12 C13 . . 119.1(3) ?
C17 C12 C11 . . 117.3(3) ?
C13 C12 C11 . . 123.6(3) ?
C14 C13 C12 . . 120.8(3) ?
C14 C13 H13 . . 119.6 ?
C12 C13 H13 . . 119.6 ?
C15 C14 C13 . . 118.5(3) ?
C15 C14 H14 . . 120.8 ?
C13 C14 H14 . . 120.8 ?
C16 C15 C14 . . 122.4(3) ?
C16 C15 Br1 . . 118.6(2) ?
C14 C15 Br1 . . 119.0(2) ?
C15 C16 C17 . . 118.3(3) ?
C15 C16 H16 . . 120.9 ?
C17 C16 H16 . . 120.9 ?
C12 C17 C16 . . 120.9(4) ?
C12 C17 H17 . . 119.6 ?
C16 C17 H17 . . 119.6 ?

loop_
_geom_bond_atom_site_label_1
_geom_bond_atom_site_label_2
_geom_bond_site_symmetry_2
_geom_bond_distance
_geom_bond_publ_flag
Br1 C15 . 1.904(3) ?
O1 C11 . 1.227(4) ?
N1 C11 . 1.356(4) ?
N1 C4 . 1.460(4) ?
N1 C1 . 1.467(4) ?
N2 C5 . 1.415(3) ?
N2 C2 . 1.461(4) ?
N2 C3 . 1.466(4) ?
C1 C2 . 1.518(4) ?
C1 H1A . 0.9900 ?
C1 H1B . 0.9900 ?
C2 H2A . 0.9900 ?
C2 H2B . 0.9900 ?
C3 C4 . 1.521(4) ?
C3 H3A . 0.9900 ?
C3 H3B . 0.9900 ?
C4 H4A . 0.9900 ?
C4 H4B . 0.9900 ?
C5 C6 . 1.397(5) ?
C5 C10 . 1.401(5) ?
C6 C7 . 1.389(4) ?
C6 H6 . 0.9500 ?
C7 C8 . 1.387(6) ?
C7 H7 . 0.9500 ?
C8 C9 . 1.376(6) ?
C8 H8 . 0.9500 ?
C9 C10 . 1.387(4) ?
C9 H9 . 0.9500 ?
C10 H10 . 0.9500 ?
C11 C12 . 1.500(4) ?
C12 C17 . 1.393(4) ?
C12 C13 . 1.393(4) ?
C13 C14 . 1.391(4) ?
C13 H13 . 0.9500 ?
C14 C15 . 1.383(4) ?
C14 H14 . 0.9500 ?
C15 C16 . 1.379(4) ?
C16 C17 . 1.395(5) ?
C16 H16 . 0.9500 ?
C17 H17 . 0.9500 ?

loop_
_geom_hbond_atom_site_label_D
_geom_hbond_atom_site_label_H
_geom_hbond_atom_site_label_A
_geom_hbond_site_symmetry_A
_geom_hbond_distance_DH
_geom_hbond_distance_HA
_geom_hbond_distance_DA
_geom_hbond_angle_DHA
_geom_hbond_publ_flag
C13 H13 O1 1_545 0.95 2.60 3.018(4) 107.3 no
C14 H14 O1 1_545 0.95 2.68 3.052(4) 104.0 no

loop_
_geom_torsion_atom_site_label_1
_geom_torsion_atom_site_label_2
_geom_torsion_atom_site_label_3
_geom_torsion_atom_site_label_4
_geom_torsion_site_symmetry_1
_geom_torsion_site_symmetry_2
_geom_torsion_site_symmetry_3
_geom_torsion_site_symmetry_4
_geom_torsion
_geom_torsion_publ_flag
C11 N1 C1 C2 . . . . 105.4(3) ?
C4 N1 C1 C2 . . . . -56.4(3) ?
C5 N2 C2 C1 . . . . 170.4(3) ?
C3 N2 C2 C1 . . . . -50.7(3) ?
N1 C1 C2 N2 . . . . 52.8(3) ?
C5 N2 C3 C4 . . . . -170.3(2) ?
C2 N2 C3 C4 . . . . 50.8(3) ?
C11 N1 C4 C3 . . . . -105.9(3) ?
C1 N1 C4 C3 . . . . 57.5(3) ?
N2 C3 C4 N1 . . . . -54.1(3) ?
C2 N2 C5 C6 . . . . 158.2(3) ?
C3 N2 C5 C6 . . . . 20.7(4) ?
C2 N2 C5 C10 . . . . -24.3(4) ?
C3 N2 C5 C10 . . . . -161.8(3) ?
C10 C5 C6 C7 . . . . 0.0(5) ?
N2 C5 C6 C7 . . . . 177.6(3) ?
C5 C6 C7 C8 . . . . -0.2(5) ?
C6 C7 C8 C9 . . . . -0.1(5) ?
C7 C8 C9 C10 . . . . 0.5(5) ?
C8 C9 C10 C5 . . . . -0.7(5) ?
C6 C5 C10 C9 . . . . 0.4(5) ?
N2 C5 C10 C9 . . . . -177.2(3) ?
C4 N1 C11 O1 . . . . -2.8(4) ?
C1 N1 C11 O1 . . . . -163.3(3) ?
C4 N1 C11 C12 . . . . 176.5(2) ?
C1 N1 C11 C12 . . . . 16.0(4) ?
O1 C11 C12 C17 . . . . 42.2(4) ?
N1 C11 C12 C17 . . . . -137.1(3) ?
O1 C11 C12 C13 . . . . -134.3(3) ?
N1 C11 C12 C13 . . . . 46.4(4) ?
C17 C12 C13 C14 . . . . 3.2(4) ?
C11 C12 C13 C14 . . . . 179.6(3) ?
C12 C13 C14 C15 . . . . 0.5(4) ?
C13 C14 C15 C16 . . . . -3.6(4) ?
C13 C14 C15 Br1 . . . . 173.6(2) ?
C14 C15 C16 C17 . . . . 2.9(4) ?
Br1 C15 C16 C17 . . . . -174.3(2) ?
C13 C12 C17 C16 . . . . -3.8(4) ?
C11 C12 C17 C16 . . . . 179.5(3) ?
C15 C16 C17 C12 . . . . 0.9(4) ?

_cod_database_fobs_code 2244179
